data_1558273
loop_
_publ_author_name
'Doerr, Alicia M.'
'Burroughs, Justin M.'
'Legaux, Nicholas M.'
'Long, Brian K.'

_publ_section_title
;
 Redox-switchable ring-opening polymerization by tridentate ONN-type
 titanium and zirconium catalysts
;
_journal_issue 19
_journal_name_full 'Catalysis Science &amp; Technology'
_journal_page_first 6501
_journal_page_last 6510
_journal_paper_doi 10.1039/D0CY00642D
_journal_volume 10
_journal_year 2020
_chemical_formula_moiety 'C28 H52 N2 O4 Ti, 0.5(C5 H12)'
_chemical_formula_sum 'C30.5 H58 N2 O4 Ti'
_chemical_formula_weight 564.67
_space_group_crystal_system monoclinic
_space_group_IT_number 14
_space_group_name_Hall '-P 2ybc'
_space_group_name_H-M_alt 'P 1 21/c 1'
_atom_sites_solution_hydrogens geom
_atom_sites_solution_primary intrinsic
_atom_sites_solution_secondary difmap
_audit_creation_method SHELXL-2018/3
_audit_update_record
;
2020-03-30 deposited with the CCDC.	2020-06-09 downloaded from the CCDC.
;
_cell_angle_alpha 90
_cell_angle_beta 90.427(2)
_cell_angle_gamma 90
_cell_formula_units_Z 8
_cell_length_a 26.1034(16)
_cell_length_b 13.6068(8)
_cell_length_c 18.7389(11)
_cell_measurement_reflns_used 9856
_cell_measurement_temperature 100(2)
_cell_measurement_theta_max 31.5245
_cell_measurement_theta_min 2.6855
_cell_volume 6655.6(7)
_computing_cell_refinement 'SAINT (Bruker, 2014)'
_computing_data_collection 'Apex3 (Bruker, 2017)'
_computing_data_reduction 'SAINT (Bruker, 2014)'
_computing_publication_material 'SHELXL-2018/3 (Sheldrick, 2018)'
_computing_structure_refinement 'SHELXL-2018/3 (Sheldrick, 2018)'
_computing_structure_solution 'SHELXT 2014/5 (Sheldrick, 2014)'
_diffrn_ambient_temperature 100(2)
_diffrn_detector_area_resol_mean 10.42
_diffrn_measured_fraction_theta_full 0.999
_diffrn_measured_fraction_theta_max 0.999
_diffrn_measurement_device_type 'Bruker D8 Venture'
_diffrn_measurement_method '\f and \w scans'
_diffrn_radiation_type MoK\a
_diffrn_radiation_wavelength 0.71073
_diffrn_reflns_av_R_equivalents 0.0544
_diffrn_reflns_av_unetI/netI 0.0303
_diffrn_reflns_Laue_measured_fraction_full 0.999
_diffrn_reflns_Laue_measured_fraction_max 0.999
_diffrn_reflns_limit_h_max 38
_diffrn_reflns_limit_h_min -38
_diffrn_reflns_limit_k_max 20
_diffrn_reflns_limit_k_min -20
_diffrn_reflns_limit_l_max 27
_diffrn_reflns_limit_l_min -27
_diffrn_reflns_number 202143
_diffrn_reflns_point_group_measured_fraction_full 0.999
_diffrn_reflns_point_group_measured_fraction_max 0.999
_diffrn_reflns_theta_full 25.242
_diffrn_reflns_theta_max 31.541
_diffrn_reflns_theta_min 2.162
_diffrn_source 'microfocus sealed tube'
_exptl_absorpt_coefficient_mu 0.290
_exptl_absorpt_correction_T_max 0.7461
_exptl_absorpt_correction_T_min 0.6686
_exptl_absorpt_correction_type multi-scan
_exptl_absorpt_process_details 'SADABS (Sheldrick, 2014)'
_exptl_crystal_colour colourless
_exptl_crystal_density_diffrn 1.126
_exptl_crystal_description plate
_exptl_crystal_F_000 2468
_refine_diff_density_max 1.778
_refine_diff_density_min -1.153
_refine_diff_density_rms 0.074
_refine_ls_extinction_method none
_refine_ls_goodness_of_fit_ref 1.185
_refine_ls_hydrogen_treatment constr
_refine_ls_matrix_type full
_refine_ls_number_parameters 706
_refine_ls_number_reflns 22206
_refine_ls_number_restraints 1
_refine_ls_restrained_S_all 1.186
_refine_ls_R_factor_all 0.0744
_refine_ls_R_factor_gt 0.0656
_refine_ls_shift/su_max 0.001
_refine_ls_shift/su_mean 0.000
_refine_ls_structure_factor_coef Fsqd
_refine_ls_weighting_details 'w=1/[\s^2^(Fo^2^)+(0.0267P)^2^+11.5186P] where P=(Fo^2^+2Fc^2^)/3'
_refine_ls_weighting_scheme calc
_refine_ls_wR_factor_gt 0.1482
_refine_ls_wR_factor_ref 0.1522
_reflns_Friedel_coverage 0.000
_reflns_number_gt 19440
_reflns_number_total 22206
_reflns_threshold_expression 'I > 2\s(I)'
_cod_data_source_file d0cy00642d2.cif
_cod_data_source_block 14_a
_cod_depositor_comments
;
Adding full bibliography for 1558270--1558273.cif.

2022-06-21
Z value and formula fixed to values more according to usual
chemical conventions.                 miguel
;
_cod_original_formula_sum 'C17.43 H32.86 N1.14 O2.29 Ti0.57'
_cod_original_formula_weight 322.39
_cod_original_formula_moiety '2(C28 H52 N2 O4 Ti), C4 H8, C H3'
_cod_original_formula_units_Z 14
_cod_original_sg_symbol_H-M 'P 21/c'
_cod_database_code 1558273
_shelx_shelxl_version_number 2018/3
_shelx_space_group_comment
;
The symmetry employed for this shelxl refinement is uniquely defined
by the following loop, which should always be used as a source of
symmetry information in preference to the above space-group names.
They are only intended as comments.
;

loop_
_space_group_symop_operation_xyz
'x, y, z'
'-x, y+1/2, -z+1/2'
'-x, -y, -z'
'x, -y-1/2, z-1/2'

loop_
_atom_site_label
_atom_site_type_symbol
_atom_site_fract_x
_atom_site_fract_y
_atom_site_fract_z
_atom_site_U_iso_or_equiv
_atom_site_adp_type
_atom_site_occupancy
_atom_site_site_symmetry_order
_atom_site_calc_flag
_atom_site_refinement_flags_posn
_atom_site_refinement_flags_adp
_atom_site_refinement_flags_occupancy
_atom_site_disorder_assembly
_atom_site_disorder_group
Ti2 Ti 0.04053(2) 0.33898(2) 0.78993(2) 0.01272(7) Uani 1 1 d . . . . .
Ti1 Ti 0.46071(2) 0.18286(2) 0.20206(2) 0.01156(6) Uani 1 1 d . . . . .
O1 O 0.41438(5) 0.18703(10) 0.28126(7) 0.0172(3) Uani 1 1 d . . . . .
N1 N 0.47781(6) 0.03394(11) 0.24346(8) 0.0141(3) Uani 1 1 d . . . . .
C1 C 0.31391(8) -0.08949(16) 0.46151(11) 0.0231(4) Uani 1 1 d . . . . .
O2 O 0.51653(5) 0.22391(10) 0.25714(7) 0.0157(2) Uani 1 1 d . . . . .
N2 N 0.51931(6) 0.11902(12) 0.12160(8) 0.0155(3) Uani 1 1 d . . . . .
C2 C 0.35066(10) -0.14344(19) 0.51239(13) 0.0324(5) Uani 1 1 d . . . . .
H2A H 0.378402 -0.173334 0.484928 0.049 Uiso 1 1 calc R U . . .
H2B H 0.331943 -0.194829 0.537939 0.049 Uiso 1 1 calc R U . . .
H2C H 0.365098 -0.096596 0.546799 0.049 Uiso 1 1 calc R U . . .
C61 C 0.3022(4) 0.9165(8) 0.7627(9) 0.289(9) Uani 1 1 d . . . . .
H61A H 0.314335 0.857462 0.738160 0.433 Uiso 1 1 calc R U . . .
H61B H 0.299567 0.903169 0.813959 0.433 Uiso 1 1 calc R U . . .
H61C H 0.326431 0.970438 0.755016 0.433 Uiso 1 1 calc R U . . .
O3 O 0.45623(5) 0.30119(10) 0.15470(7) 0.0166(2) Uani 1 1 d . . . . .
N3 N 0.02380(6) 0.48927(12) 0.75127(8) 0.0146(3) Uani 1 1 d . . . . .
C3 C 0.27094(8) -0.04377(19) 0.50594(12) 0.0280(5) Uani 1 1 d . . . . .
H3A H 0.246010 -0.012007 0.474096 0.042 Uiso 1 1 calc R U . . .
H3B H 0.285494 0.005210 0.538632 0.042 Uiso 1 1 calc R U . . .
H3C H 0.253842 -0.095297 0.533479 0.042 Uiso 1 1 calc R U . . .
C58 C 0.2522(4) 0.7683(10) 0.7215(5) 0.201(5) Uani 1 1 d D . . . .
H58A H 0.281403 0.773054 0.755395 0.241 Uiso 1 1 calc R U . . .
H58B H 0.266390 0.768741 0.672630 0.241 Uiso 1 1 calc R U . . .
C57 C 0.2216(4) 0.6591(9) 0.7350(4) 0.197(5) Uani 1 1 d . . . . .
H57A H 0.195337 0.649856 0.697969 0.296 Uiso 1 1 calc R U . . .
H57B H 0.205444 0.659551 0.782013 0.296 Uiso 1 1 calc R U . . .
H57C H 0.246480 0.605279 0.732711 0.296 Uiso 1 1 calc R U . . .
C56 C -0.09163(9) 0.24512(18) 0.67676(13) 0.0284(5) Uani 1 1 d . . . . .
H56A H -0.115759 0.260469 0.638024 0.043 Uiso 1 1 calc R U . . .
H56B H -0.109452 0.248091 0.722561 0.043 Uiso 1 1 calc R U . . .
H56C H -0.077743 0.178930 0.669782 0.043 Uiso 1 1 calc R U . . .
C55 C -0.01933(9) 0.31742(18) 0.60612(11) 0.0248(4) Uani 1 1 d . . . . .
H55A H -0.042920 0.333979 0.567004 0.037 Uiso 1 1 calc R U . . .
H55B H -0.005226 0.251574 0.598316 0.037 Uiso 1 1 calc R U . . .
H55C H 0.008637 0.365429 0.607716 0.037 Uiso 1 1 calc R U . . .
C54 C -0.04810(8) 0.31939(14) 0.67665(10) 0.0179(3) Uani 1 1 d . . . . .
H54 H -0.062849 0.386544 0.683434 0.021 Uiso 1 1 calc R U . . .
C53 C 0.17945(9) 0.4235(2) 0.83443(16) 0.0365(6) Uani 1 1 d . . . . .
H53A H 0.177527 0.394702 0.786567 0.055 Uiso 1 1 calc R U . . .
H53B H 0.187498 0.372043 0.869313 0.055 Uiso 1 1 calc R U . . .
H53C H 0.206322 0.473825 0.835689 0.055 Uiso 1 1 calc R U . . .
C52 C 0.13055(9) 0.51737(18) 0.92640(12) 0.0273(4) Uani 1 1 d . . . . .
H52A H 0.157303 0.567898 0.927216 0.041 Uiso 1 1 calc R U . . .
H52B H 0.138469 0.466999 0.962195 0.041 Uiso 1 1 calc R U . . .
H52C H 0.097404 0.547504 0.937190 0.041 Uiso 1 1 calc R U . . .
C51 C 0.12819(8) 0.47025(15) 0.85265(11) 0.0200(4) Uani 1 1 d . . . . .
H51 H 0.120563 0.522649 0.816695 0.024 Uiso 1 1 calc R U . . .
C50 C 0.12805(9) 0.15207(19) 0.86327(12) 0.0293(5) Uani 1 1 d . . . . .
H50A H 0.122936 0.098920 0.828651 0.044 Uiso 1 1 calc R U . . .
H50B H 0.149954 0.128780 0.902463 0.044 Uiso 1 1 calc R U . . .
H50C H 0.144485 0.208005 0.839748 0.044 Uiso 1 1 calc R U . . .
C39 C 0.16194(7) 0.25856(14) 0.61308(10) 0.0160(3) Uani 1 1 d . . . . .
C38 C 0.16665(7) 0.43667(15) 0.57053(10) 0.0177(3) Uani 1 1 d . . . . .
H38 H 0.192737 0.415530 0.538968 0.021 Uiso 1 1 calc R U . . .
C37 C 0.14485(7) 0.36669(14) 0.61506(9) 0.0150(3) Uani 1 1 d . . . . .
C36 C 0.10647(7) 0.39880(14) 0.66406(9) 0.0142(3) Uani 1 1 d . . . . .
C35 C 0.08994(7) 0.49796(14) 0.66030(9) 0.0154(3) Uani 1 1 d . . . . .
C34 C 0.11335(7) 0.56461(14) 0.61325(10) 0.0171(3) Uani 1 1 d . . . . .
H34 H 0.101696 0.630729 0.611938 0.021 Uiso 1 1 calc R U . . .
C33 C 0.15279(7) 0.53661(15) 0.56893(10) 0.0180(3) Uani 1 1 d . . . . .
C32 C 0.16121(9) 0.71408(16) 0.52663(13) 0.0267(4) Uani 1 1 d . . . . .
H32A H 0.181056 0.757529 0.495603 0.040 Uiso 1 1 calc R U . . .
H32B H 0.164328 0.736543 0.576165 0.040 Uiso 1 1 calc R U . . .
H32C H 0.125112 0.715421 0.511929 0.040 Uiso 1 1 calc R U . . .
C31 C 0.23832(10) 0.6077(2) 0.5412(2) 0.0558(10) Uani 1 1 d . . . . .
H31A H 0.251658 0.540540 0.537459 0.084 Uiso 1 1 calc R U . . .
H31B H 0.242398 0.631040 0.590359 0.084 Uiso 1 1 calc R U . . .
H31C H 0.257308 0.650838 0.508934 0.084 Uiso 1 1 calc R U . . .
C30 C 0.17648(13) 0.5771(2) 0.44172(14) 0.0418(7) Uani 1 1 d . . . . .
H30A H 0.140109 0.574274 0.428515 0.063 Uiso 1 1 calc R U . . .
H30B H 0.191962 0.512106 0.435268 0.063 Uiso 1 1 calc R U . . .
H30C H 0.193954 0.624929 0.411326 0.063 Uiso 1 1 calc R U . . .
O4 O 0.41280(5) 0.11963(10) 0.14326(7) 0.0177(3) Uani 1 1 d . . . . .
N4 N -0.01780(7) 0.39996(12) 0.87144(8) 0.0182(3) Uani 1 1 d . . . . .
C4 C 0.28992(11) -0.1634(2) 0.40930(15) 0.0368(6) Uani 1 1 d . . . . .
H4A H 0.266125 -0.129095 0.377185 0.055 Uiso 1 1 calc R U . . .
H4B H 0.271331 -0.213765 0.436069 0.055 Uiso 1 1 calc R U . . .
H4C H 0.316985 -0.194587 0.381269 0.055 Uiso 1 1 calc R U . . .
C59 C 0.2207(5) 0.8523(8) 0.7300(7) 0.283(10) Uani 1 1 d D . . . .
H59 H 0.185083 0.842567 0.737705 0.339 Uiso 1 1 calc R U . . .
C49 C 0.04953(9) 0.10010(17) 0.93030(11) 0.0255(4) Uani 1 1 d . . . . .
H49A H 0.015789 0.122458 0.946131 0.038 Uiso 1 1 calc R U . . .
H49B H 0.069895 0.079236 0.971754 0.038 Uiso 1 1 calc R U . . .
H49C H 0.045351 0.044672 0.897373 0.038 Uiso 1 1 calc R U . . .
C48 C 0.07677(8) 0.18372(15) 0.89252(10) 0.0198(4) Uani 1 1 d . . . . .
H48 H 0.082584 0.238130 0.927532 0.024 Uiso 1 1 calc R U . . .
C47 C -0.00327(10) 0.37136(17) 0.94506(10) 0.0257(4) Uani 1 1 d . . . . .
H47A H -0.007331 0.300194 0.950713 0.039 Uiso 1 1 calc R U . . .
H47B H -0.025382 0.405498 0.979063 0.039 Uiso 1 1 calc R U . . .
H47C H 0.032526 0.389464 0.954148 0.039 Uiso 1 1 calc R U . . .
C46 C -0.07080(8) 0.36577(16) 0.85860(12) 0.0254(4) Uani 1 1 d . . . . .
H46A H -0.082793 0.389574 0.812024 0.038 Uiso 1 1 calc R U . . .
H46B H -0.093152 0.391291 0.896081 0.038 Uiso 1 1 calc R U . . .
H46C H -0.071620 0.293768 0.859168 0.038 Uiso 1 1 calc R U . . .
C45 C -0.01571(8) 0.50885(14) 0.86619(10) 0.0179(3) Uani 1 1 d . . . . .
H45A H 0.016190 0.533026 0.889081 0.021 Uiso 1 1 calc R U . . .
H45B H -0.045109 0.537683 0.891874 0.021 Uiso 1 1 calc R U . . .
C44 C -0.01727(8) 0.54142(14) 0.78874(10) 0.0177(3) Uani 1 1 d . . . . .
H44A H -0.050927 0.525288 0.767043 0.021 Uiso 1 1 calc R U . . .
H44B H -0.011988 0.613325 0.785448 0.021 Uiso 1 1 calc R U . . .
C43 C 0.04873(7) 0.53697(14) 0.70351(9) 0.0153(3) Uani 1 1 d . . . . .
H43 H 0.039336 0.603616 0.695830 0.018 Uiso 1 1 calc R U . . .
C42 C 0.19927(8) 0.23837(16) 0.55192(11) 0.0235(4) Uani 1 1 d . . . . .
H42A H 0.183106 0.256470 0.506409 0.035 Uiso 1 1 calc R U . . .
H42B H 0.208075 0.168365 0.551287 0.035 Uiso 1 1 calc R U . . .
H42C H 0.230450 0.277381 0.558993 0.035 Uiso 1 1 calc R U . . .
C41 C 0.11566(8) 0.19004(16) 0.60192(12) 0.0230(4) Uani 1 1 d . . . . .
H41A H 0.098028 0.207364 0.557307 0.034 Uiso 1 1 calc R U . . .
H41B H 0.091988 0.197344 0.641918 0.034 Uiso 1 1 calc R U . . .
H41C H 0.127486 0.121780 0.599418 0.034 Uiso 1 1 calc R U . . .
C40 C 0.18964(9) 0.23230(17) 0.68320(11) 0.0255(4) Uani 1 1 d . . . . .
H40A H 0.200898 0.163638 0.681515 0.038 Uiso 1 1 calc R U . . .
H40B H 0.166202 0.241346 0.723271 0.038 Uiso 1 1 calc R U . . .
H40C H 0.219498 0.275191 0.689504 0.038 Uiso 1 1 calc R U . . .
C5 C 0.34315(7) -0.01241(15) 0.41787(10) 0.0178(3) Uani 1 1 d . . . . .
O5 O 0.08683(5) 0.33693(10) 0.71061(7) 0.0169(3) Uani 1 1 d . . . . .
C6 C 0.38448(7) -0.04041(14) 0.37642(10) 0.0172(3) Uani 1 1 d . . . . .
H6 H 0.396108 -0.106502 0.378709 0.021 Uiso 1 1 calc R U . . .
O6 O 0.08870(6) 0.39979(10) 0.84977(7) 0.0183(3) Uani 1 1 d . . . . .
C7 C 0.40966(7) 0.02580(14) 0.33122(9) 0.0148(3) Uani 1 1 d . . . . .
C60 C 0.2396(13) 0.9509(9) 0.7276(6) 0.70(3) Uani 1 1 d . . . . .
H60A H 0.220752 0.996222 0.759279 0.835 Uiso 1 1 calc R U . . .
H60B H 0.241014 0.977786 0.678518 0.835 Uiso 1 1 calc R U . . .
O7 O 0.04532(6) 0.21962(10) 0.83604(7) 0.0174(3) Uani 1 1 d . . . . .
C8 C 0.39295(7) 0.12516(14) 0.32648(9) 0.0144(3) Uani 1 1 d . . . . .
O8 O -0.01506(5) 0.29870(10) 0.73452(7) 0.0167(3) Uani 1 1 d . . . . .
C9 C 0.35297(7) 0.15701(14) 0.37249(9) 0.0147(3) Uani 1 1 d . . . . .
C10 C 0.32921(7) 0.08695(15) 0.41537(10) 0.0172(3) Uani 1 1 d . . . . .
H10 H 0.301818 0.107979 0.444759 0.021 Uiso 1 1 calc R U . . .
C11 C 0.33568(7) 0.26492(14) 0.37362(10) 0.0172(3) Uani 1 1 d . . . . .
C12 C 0.31074(10) 0.29233(18) 0.30194(12) 0.0293(5) Uani 1 1 d . . . . .
H12A H 0.335624 0.283522 0.263568 0.044 Uiso 1 1 calc R U . . .
H12B H 0.299640 0.361110 0.303281 0.044 Uiso 1 1 calc R U . . .
H12C H 0.281020 0.249884 0.293193 0.044 Uiso 1 1 calc R U . . .
C13 C 0.38165(8) 0.33213(16) 0.38900(12) 0.0242(4) Uani 1 1 d . . . . .
H13A H 0.406903 0.324960 0.350912 0.036 Uiso 1 1 calc R U . . .
H13B H 0.397325 0.313767 0.434773 0.036 Uiso 1 1 calc R U . . .
H13C H 0.370083 0.400575 0.391128 0.036 Uiso 1 1 calc R U . . .
C14 C 0.29611(9) 0.28452(17) 0.43208(12) 0.0257(4) Uani 1 1 d . . . . .
H14A H 0.287177 0.354476 0.432308 0.039 Uiso 1 1 calc R U . . .
H14B H 0.310601 0.266205 0.478601 0.039 Uiso 1 1 calc R U . . .
H14C H 0.265269 0.245398 0.422653 0.039 Uiso 1 1 calc R U . . .
C16 C 0.51978(7) -0.01843(14) 0.20798(10) 0.0164(3) Uani 1 1 d . . . . .
H16A H 0.515358 -0.090329 0.213165 0.020 Uiso 1 1 calc R U . . .
H16B H 0.553128 0.000366 0.229466 0.020 Uiso 1 1 calc R U . . .
C15 C 0.45247(7) -0.01342(14) 0.29090(10) 0.0151(3) Uani 1 1 d . . . . .
H15 H 0.462488 -0.079286 0.300389 0.018 Uiso 1 1 calc R U . . .
C17 C 0.51799(8) 0.01031(14) 0.12982(10) 0.0173(3) Uani 1 1 d . . . . .
H17A H 0.547587 -0.019027 0.104881 0.021 Uiso 1 1 calc R U . . .
H17B H 0.486268 -0.015802 0.107597 0.021 Uiso 1 1 calc R U . . .
C18 C 0.57197(8) 0.15591(16) 0.13305(12) 0.0238(4) Uani 1 1 d . . . . .
H18A H 0.594586 0.128321 0.096662 0.036 Uiso 1 1 calc R U . . .
H18B H 0.584143 0.136104 0.180517 0.036 Uiso 1 1 calc R U . . .
H18C H 0.572117 0.227773 0.129578 0.036 Uiso 1 1 calc R U . . .
C19 C 0.50402(9) 0.14342(17) 0.04742(10) 0.0246(4) Uani 1 1 d . . . . .
H19A H 0.527142 0.110567 0.014068 0.037 Uiso 1 1 calc R U . . .
H19B H 0.505974 0.214698 0.040435 0.037 Uiso 1 1 calc R U . . .
H19C H 0.468826 0.121151 0.038676 0.037 Uiso 1 1 calc R U . . .
C22 C 0.45800(10) 0.41679(17) 0.05773(12) 0.0276(4) Uani 1 1 d . . . . .
H22A H 0.491084 0.389688 0.043120 0.041 Uiso 1 1 calc R U . . .
H22B H 0.463694 0.472353 0.090108 0.041 Uiso 1 1 calc R U . . .
H22C H 0.438996 0.439234 0.015478 0.041 Uiso 1 1 calc R U . . .
C29 C 0.18184(8) 0.60851(16) 0.52067(12) 0.0246(4) Uani 1 1 d . . . . .
C28 C 0.37270(9) -0.00353(18) 0.07004(12) 0.0267(4) Uani 1 1 d . . . . .
H28A H 0.366050 0.044575 0.032174 0.040 Uiso 1 1 calc R U . . .
H28B H 0.345533 -0.053243 0.069798 0.040 Uiso 1 1 calc R U . . .
H28C H 0.405816 -0.035364 0.061844 0.040 Uiso 1 1 calc R U . . .
C27 C 0.32223(9) 0.0946(2) 0.15845(17) 0.0394(6) Uani 1 1 d . . . . .
H27A H 0.313844 0.143719 0.121953 0.059 Uiso 1 1 calc R U . . .
H27B H 0.323885 0.126327 0.205354 0.059 Uiso 1 1 calc R U . . .
H27C H 0.295742 0.043558 0.158752 0.059 Uiso 1 1 calc R U . . .
C26 C 0.37379(7) 0.04828(15) 0.14183(11) 0.0186(3) Uani 1 1 d . . . . .
H26 H 0.381569 -0.001675 0.179520 0.022 Uiso 1 1 calc R U . . .
C25 C 0.51866(9) 0.20663(18) 0.38534(11) 0.0255(4) Uani 1 1 d . . . . .
H25A H 0.504904 0.273032 0.391752 0.038 Uiso 1 1 calc R U . . .
H25B H 0.541583 0.190622 0.425331 0.038 Uiso 1 1 calc R U . . .
H25C H 0.490384 0.159284 0.383699 0.038 Uiso 1 1 calc R U . . .
C24 C 0.59330(9) 0.27342(19) 0.31696(13) 0.0299(5) Uani 1 1 d . . . . .
H24A H 0.611260 0.270210 0.271281 0.045 Uiso 1 1 calc R U . . .
H24B H 0.616951 0.255673 0.355715 0.045 Uiso 1 1 calc R U . . .
H24C H 0.580580 0.340344 0.324569 0.045 Uiso 1 1 calc R U . . .
C23 C 0.54831(7) 0.20189(14) 0.31588(10) 0.0174(3) Uani 1 1 d . . . . .
H23 H 0.561946 0.133726 0.309922 0.021 Uiso 1 1 calc R U . . .
C21 C 0.37604(9) 0.3765(2) 0.12157(13) 0.0319(5) Uani 1 1 d . . . . .
H21A H 0.356242 0.401492 0.080808 0.048 Uiso 1 1 calc R U . . .
H21B H 0.381851 0.429693 0.155917 0.048 Uiso 1 1 calc R U . . .
H21C H 0.356991 0.323272 0.144583 0.048 Uiso 1 1 calc R U . . .
C20 C 0.42724(8) 0.33764(15) 0.09582(10) 0.0192(4) Uani 1 1 d . . . . .
H20 H 0.420771 0.282376 0.061743 0.023 Uiso 1 1 calc R U . . .

loop_
_atom_site_aniso_label
_atom_site_aniso_U_11
_atom_site_aniso_U_22
_atom_site_aniso_U_33
_atom_site_aniso_U_23
_atom_site_aniso_U_13
_atom_site_aniso_U_12
Ti2 0.01734(15) 0.01123(14) 0.00961(12) -0.00009(10) 0.00229(10) -0.00039(11)
Ti1 0.01351(13) 0.01108(13) 0.01011(12) 0.00037(10) 0.00200(10) 0.00122(10)
O1 0.0201(6) 0.0151(6) 0.0165(6) 0.0034(5) 0.0078(5) 0.0031(5)
N1 0.0147(7) 0.0138(7) 0.0138(6) -0.0006(5) 0.0013(5) 0.0014(5)
C1 0.0225(9) 0.0246(10) 0.0224(9) 0.0050(8) 0.0034(7) -0.0083(8)
O2 0.0176(6) 0.0167(6) 0.0128(5) 0.0000(5) -0.0018(5) -0.0003(5)
N2 0.0172(7) 0.0152(7) 0.0141(6) -0.0006(5) 0.0036(5) 0.0017(5)
C2 0.0332(12) 0.0335(12) 0.0307(11) 0.0159(10) 0.0040(9) -0.0023(10)
C61 0.190(10) 0.147(9) 0.53(3) -0.051(12) -0.061(13) 0.136(8)
O3 0.0220(6) 0.0138(6) 0.0139(6) 0.0029(5) -0.0002(5) 0.0019(5)
N3 0.0167(7) 0.0134(7) 0.0137(6) -0.0009(5) 0.0019(5) 0.0008(5)
C3 0.0207(10) 0.0350(12) 0.0284(10) 0.0058(9) 0.0074(8) -0.0088(9)
C58 0.160(9) 0.319(17) 0.124(7) 0.030(9) 0.034(6) -0.057(11)
C57 0.208(10) 0.320(14) 0.064(4) 0.011(6) 0.008(5) -0.103(10)
C56 0.0272(11) 0.0294(11) 0.0285(10) 0.0049(9) -0.0082(8) -0.0083(9)
C55 0.0265(10) 0.0332(11) 0.0147(8) -0.0006(8) -0.0009(7) 0.0009(8)
C54 0.0218(9) 0.0149(8) 0.0168(8) 0.0006(6) -0.0023(6) 0.0007(7)
C53 0.0226(11) 0.0371(13) 0.0500(15) -0.0209(12) 0.0037(10) -0.0055(9)
C52 0.0273(11) 0.0299(11) 0.0248(10) -0.0099(8) -0.0046(8) -0.0030(9)
C51 0.0234(9) 0.0161(8) 0.0206(8) -0.0028(7) -0.0017(7) -0.0040(7)
C50 0.0286(11) 0.0345(12) 0.0246(10) 0.0052(9) -0.0031(8) 0.0011(9)
C39 0.0151(8) 0.0173(8) 0.0155(7) -0.0011(6) 0.0039(6) -0.0002(6)
C38 0.0148(8) 0.0208(9) 0.0176(8) 0.0004(7) 0.0029(6) -0.0038(7)
C37 0.0144(8) 0.0176(8) 0.0131(7) -0.0006(6) 0.0008(6) -0.0017(6)
C36 0.0154(8) 0.0157(8) 0.0114(7) 0.0009(6) 0.0009(6) -0.0014(6)
C35 0.0173(8) 0.0154(8) 0.0135(7) 0.0008(6) 0.0013(6) -0.0021(6)
C34 0.0179(8) 0.0163(8) 0.0171(8) 0.0019(6) 0.0004(6) -0.0031(6)
C33 0.0164(8) 0.0188(9) 0.0188(8) 0.0036(7) 0.0011(6) -0.0057(7)
C32 0.0266(10) 0.0216(10) 0.0320(11) 0.0074(8) 0.0049(8) -0.0032(8)
C31 0.0168(11) 0.0458(17) 0.105(3) 0.0417(18) 0.0014(14) -0.0060(11)
C30 0.0630(19) 0.0288(12) 0.0342(13) 0.0096(10) 0.0264(13) 0.0021(12)
O4 0.0166(6) 0.0162(6) 0.0202(6) -0.0005(5) -0.0030(5) -0.0009(5)
N4 0.0260(8) 0.0144(7) 0.0142(7) 0.0005(5) 0.0058(6) 0.0007(6)
C4 0.0376(13) 0.0319(13) 0.0410(14) -0.0031(10) 0.0063(11) -0.0191(11)
C59 0.300(15) 0.203(10) 0.349(16) -0.216(11) 0.238(13) -0.170(10)
C49 0.0344(11) 0.0236(10) 0.0186(9) 0.0079(7) 0.0010(8) 0.0009(8)
C48 0.0296(10) 0.0168(8) 0.0130(7) 0.0016(6) -0.0026(7) -0.0009(7)
C47 0.0406(12) 0.0233(10) 0.0133(8) 0.0017(7) 0.0079(8) 0.0067(9)
C46 0.0255(10) 0.0220(10) 0.0287(10) -0.0024(8) 0.0118(8) -0.0031(8)
C45 0.0235(9) 0.0144(8) 0.0158(8) -0.0018(6) 0.0043(7) 0.0021(7)
C44 0.0209(9) 0.0156(8) 0.0166(8) -0.0002(6) 0.0038(6) 0.0033(7)
C43 0.0183(8) 0.0132(8) 0.0145(7) 0.0007(6) 0.0006(6) -0.0004(6)
C42 0.0224(9) 0.0248(10) 0.0234(9) -0.0019(8) 0.0101(7) 0.0013(8)
C41 0.0223(9) 0.0196(9) 0.0271(10) -0.0058(8) 0.0075(8) -0.0036(7)
C40 0.0295(11) 0.0256(10) 0.0214(9) 0.0006(8) 0.0004(8) 0.0078(8)
C5 0.0174(8) 0.0205(9) 0.0156(8) 0.0020(6) 0.0004(6) -0.0053(7)
O5 0.0213(6) 0.0146(6) 0.0149(6) 0.0029(5) 0.0066(5) 0.0011(5)
C6 0.0187(8) 0.0165(8) 0.0163(8) 0.0031(6) 0.0001(6) -0.0024(6)
O6 0.0219(7) 0.0152(6) 0.0179(6) -0.0009(5) -0.0007(5) -0.0020(5)
C7 0.0148(8) 0.0159(8) 0.0138(7) 0.0014(6) 0.0013(6) 0.0000(6)
C60 1.86(10) 0.107(9) 0.119(9) 0.008(7) -0.24(3) -0.15(3)
O7 0.0258(7) 0.0138(6) 0.0124(5) 0.0018(5) -0.0010(5) -0.0001(5)
C8 0.0146(7) 0.0161(8) 0.0124(7) 0.0009(6) 0.0014(6) -0.0006(6)
O8 0.0202(6) 0.0163(6) 0.0137(6) -0.0001(5) -0.0009(5) -0.0010(5)
C9 0.0128(7) 0.0179(8) 0.0135(7) -0.0011(6) 0.0021(6) -0.0010(6)
C10 0.0143(8) 0.0228(9) 0.0146(7) -0.0003(6) 0.0018(6) -0.0034(7)
C11 0.0159(8) 0.0186(8) 0.0171(8) -0.0021(6) 0.0060(6) 0.0005(6)
C12 0.0351(12) 0.0287(11) 0.0240(10) -0.0015(8) -0.0012(9) 0.0141(9)
C13 0.0209(9) 0.0195(9) 0.0323(10) -0.0061(8) 0.0093(8) -0.0033(7)
C14 0.0237(10) 0.0255(10) 0.0281(10) -0.0056(8) 0.0125(8) -0.0004(8)
C16 0.0170(8) 0.0145(8) 0.0178(8) 0.0003(6) 0.0032(6) 0.0041(6)
C15 0.0162(8) 0.0138(8) 0.0153(7) 0.0006(6) 0.0000(6) 0.0010(6)
C17 0.0210(9) 0.0148(8) 0.0163(8) -0.0025(6) 0.0031(6) 0.0030(6)
C18 0.0199(9) 0.0237(10) 0.0278(10) -0.0018(8) 0.0082(7) -0.0034(7)
C19 0.0360(11) 0.0249(10) 0.0129(8) 0.0014(7) 0.0068(7) 0.0078(8)
C22 0.0362(12) 0.0251(10) 0.0216(9) 0.0107(8) 0.0026(8) 0.0017(9)
C29 0.0206(9) 0.0212(10) 0.0320(11) 0.0089(8) 0.0088(8) -0.0033(7)
C28 0.0222(10) 0.0341(12) 0.0239(10) -0.0081(8) -0.0021(8) -0.0032(8)
C27 0.0180(10) 0.0432(15) 0.0569(17) -0.0230(13) 0.0002(10) 0.0002(10)
C26 0.0169(8) 0.0183(9) 0.0205(8) -0.0035(7) -0.0008(6) -0.0001(7)
C25 0.0287(10) 0.0336(11) 0.0142(8) -0.0010(8) -0.0024(7) 0.0030(9)
C24 0.0270(11) 0.0321(12) 0.0305(11) 0.0046(9) -0.0103(9) -0.0083(9)
C23 0.0185(8) 0.0176(8) 0.0161(8) -0.0002(6) -0.0033(6) 0.0006(7)
C21 0.0278(11) 0.0389(13) 0.0290(11) 0.0090(10) 0.0002(9) 0.0115(10)
C20 0.0244(9) 0.0185(9) 0.0148(8) 0.0029(6) -0.0013(7) 0.0033(7)

loop_
_atom_type_symbol
_atom_type_description
_atom_type_scat_dispersion_real
_atom_type_scat_dispersion_imag
_atom_type_scat_source
C C 0.0033 0.0016 'International Tables Vol C Tables 4.2.6.8 and 6.1.1.4'
H H 0.0000 0.0000 'International Tables Vol C Tables 4.2.6.8 and 6.1.1.4'
N N 0.0061 0.0033 'International Tables Vol C Tables 4.2.6.8 and 6.1.1.4'
O O 0.0106 0.0060 'International Tables Vol C Tables 4.2.6.8 and 6.1.1.4'
Ti Ti 0.2776 0.4457 'International Tables Vol C Tables 4.2.6.8 and 6.1.1.4'

loop_
_geom_angle_atom_site_label_1
_geom_angle_atom_site_label_2
_geom_angle_atom_site_label_3
_geom_angle
_geom_angle_site_symmetry_1
_geom_angle_site_symmetry_3
_geom_angle_publ_flag
O7 Ti2 O8 92.98(6) . . ?
O7 Ti2 O6 93.76(6) . . ?
O8 Ti2 O6 169.24(6) . . ?
O7 Ti2 O5 107.98(6) . . ?
O8 Ti2 O5 93.23(6) . . ?
O6 Ti2 O5 92.65(6) . . ?
O7 Ti2 N3 168.69(6) . . ?
O8 Ti2 N3 86.47(6) . . ?
O6 Ti2 N3 85.27(6) . . ?
O5 Ti2 N3 83.33(6) . . ?
O7 Ti2 N4 92.81(6) . . ?
O8 Ti2 N4 87.70(6) . . ?
O6 Ti2 N4 83.60(6) . . ?
O5 Ti2 N4 159.09(6) . . ?
N3 Ti2 N4 75.87(6) . . ?
O3 Ti1 O2 92.95(6) . . ?
O3 Ti1 O4 94.50(6) . . ?
O2 Ti1 O4 168.55(6) . . ?
O3 Ti1 O1 107.95(6) . . ?
O2 Ti1 O1 93.28(6) . . ?
O4 Ti1 O1 92.68(6) . . ?
O3 Ti1 N1 168.77(6) . . ?
O2 Ti1 N1 85.73(6) . . ?
O4 Ti1 N1 85.27(6) . . ?
O1 Ti1 N1 83.27(6) . . ?
O3 Ti1 N2 93.09(6) . . ?
O2 Ti1 N2 87.46(6) . . ?
O4 Ti1 N2 83.47(6) . . ?
O1 Ti1 N2 158.87(6) . . ?
N1 Ti1 N2 75.72(6) . . ?
C8 O1 Ti1 138.41(12) . . ?
C15 N1 C16 117.31(16) . . ?
C15 N1 Ti1 126.71(13) . . ?
C16 N1 Ti1 115.74(11) . . ?
C4 C1 C3 108.39(19) . . ?
C4 C1 C2 109.5(2) . . ?
C3 C1 C2 108.25(18) . . ?
C4 C1 C5 108.07(17) . . ?
C3 C1 C5 112.35(18) . . ?
C2 C1 C5 110.28(17) . . ?
C23 O2 Ti1 145.46(12) . . ?
C18 N2 C19 107.70(16) . . ?
C18 N2 C17 110.18(16) . . ?
C19 N2 C17 108.29(15) . . ?
C18 N2 Ti1 113.26(12) . . ?
C19 N2 Ti1 110.55(12) . . ?
C17 N2 Ti1 106.77(11) . . ?
C1 C2 H2A 109.5 . . ?
C1 C2 H2B 109.5 . . ?
H2A C2 H2B 109.5 . . ?
C1 C2 H2C 109.5 . . ?
H2A C2 H2C 109.5 . . ?
H2B C2 H2C 109.5 . . ?
C60 C61 H61A 109.5 . . ?
C60 C61 H61B 109.5 . . ?
H61A C61 H61B 109.5 . . ?
C60 C61 H61C 109.5 . . ?
H61A C61 H61C 109.5 . . ?
H61B C61 H61C 109.5 . . ?
C20 O3 Ti1 135.24(13) . . ?
C43 N3 C44 117.62(16) . . ?
C43 N3 Ti2 126.51(13) . . ?
C44 N3 Ti2 115.67(11) . . ?
C1 C3 H3A 109.5 . . ?
C1 C3 H3B 109.5 . . ?
H3A C3 H3B 109.5 . . ?
C1 C3 H3C 109.5 . . ?
H3A C3 H3C 109.5 . . ?
H3B C3 H3C 109.5 . . ?
C59 C58 C57 114.3(8) . . ?
C59 C58 H58A 108.7 . . ?
C57 C58 H58A 108.7 . . ?
C59 C58 H58B 108.7 . . ?
C57 C58 H58B 108.7 . . ?
H58A C58 H58B 107.6 . . ?
C58 C57 H57A 109.5 . . ?
C58 C57 H57B 109.5 . . ?
H57A C57 H57B 109.5 . . ?
C58 C57 H57C 109.5 . . ?
H57A C57 H57C 109.5 . . ?
H57B C57 H57C 109.5 . . ?
C54 C56 H56A 109.5 . . ?
C54 C56 H56B 109.5 . . ?
H56A C56 H56B 109.5 . . ?
C54 C56 H56C 109.5 . . ?
H56A C56 H56C 109.5 . . ?
H56B C56 H56C 109.5 . . ?
C54 C55 H55A 109.5 . . ?
C54 C55 H55B 109.5 . . ?
H55A C55 H55B 109.5 . . ?
C54 C55 H55C 109.5 . . ?
H55A C55 H55C 109.5 . . ?
H55B C55 H55C 109.5 . . ?
O8 C54 C56 108.62(16) . . ?
O8 C54 C55 111.15(16) . . ?
C56 C54 C55 111.24(18) . . ?
O8 C54 H54 108.6 . . ?
C56 C54 H54 108.6 . . ?
C55 C54 H54 108.6 . . ?
C51 C53 H53A 109.5 . . ?
C51 C53 H53B 109.5 . . ?
H53A C53 H53B 109.5 . . ?
C51 C53 H53C 109.5 . . ?
H53A C53 H53C 109.5 . . ?
H53B C53 H53C 109.5 . . ?
C51 C52 H52A 109.5 . . ?
C51 C52 H52B 109.5 . . ?
H52A C52 H52B 109.5 . . ?
C51 C52 H52C 109.5 . . ?
H52A C52 H52C 109.5 . . ?
H52B C52 H52C 109.5 . . ?
O6 C51 C53 110.58(17) . . ?
O6 C51 C52 110.22(17) . . ?
C53 C51 C52 110.44(19) . . ?
O6 C51 H51 108.5 . . ?
C53 C51 H51 108.5 . . ?
C52 C51 H51 108.5 . . ?
C48 C50 H50A 109.5 . . ?
C48 C50 H50B 109.5 . . ?
H50A C50 H50B 109.5 . . ?
C48 C50 H50C 109.5 . . ?
H50A C50 H50C 109.5 . . ?
H50B C50 H50C 109.5 . . ?
C42 C39 C40 107.43(16) . . ?
C42 C39 C37 112.04(16) . . ?
C40 C39 C37 109.66(16) . . ?
C42 C39 C41 106.99(16) . . ?
C40 C39 C41 109.83(17) . . ?
C37 C39 C41 110.81(16) . . ?
C37 C38 C33 124.62(18) . . ?
C37 C38 H38 117.7 . . ?
C33 C38 H38 117.7 . . ?
C38 C37 C36 117.84(17) . . ?
C38 C37 C39 121.37(16) . . ?
C36 C37 C39 120.78(16) . . ?
O5 C36 C35 121.38(16) . . ?
O5 C36 C37 120.43(17) . . ?
C35 C36 C37 118.19(16) . . ?
C34 C35 C36 120.71(17) . . ?
C34 C35 C43 116.15(17) . . ?
C36 C35 C43 123.13(16) . . ?
C33 C34 C35 121.87(18) . . ?
C33 C34 H34 119.1 . . ?
C35 C34 H34 119.1 . . ?
C34 C33 C38 116.51(17) . . ?
C34 C33 C29 123.48(18) . . ?
C38 C33 C29 119.99(18) . . ?
C29 C32 H32A 109.5 . . ?
C29 C32 H32B 109.5 . . ?
H32A C32 H32B 109.5 . . ?
C29 C32 H32C 109.5 . . ?
H32A C32 H32C 109.5 . . ?
H32B C32 H32C 109.5 . . ?
C29 C31 H31A 109.5 . . ?
C29 C31 H31B 109.5 . . ?
H31A C31 H31B 109.5 . . ?
C29 C31 H31C 109.5 . . ?
H31A C31 H31C 109.5 . . ?
H31B C31 H31C 109.5 . . ?
C29 C30 H30A 109.5 . . ?
C29 C30 H30B 109.5 . . ?
H30A C30 H30B 109.5 . . ?
C29 C30 H30C 109.5 . . ?
H30A C30 H30C 109.5 . . ?
H30B C30 H30C 109.5 . . ?
C26 O4 Ti1 144.03(13) . . ?
C46 N4 C47 107.59(17) . . ?
C46 N4 C45 109.76(17) . . ?
C47 N4 C45 108.33(16) . . ?
C46 N4 Ti2 113.50(12) . . ?
C47 N4 Ti2 110.79(13) . . ?
C45 N4 Ti2 106.77(11) . . ?
C1 C4 H4A 109.5 . . ?
C1 C4 H4B 109.5 . . ?
H4A C4 H4B 109.5 . . ?
C1 C4 H4C 109.5 . . ?
H4A C4 H4C 109.5 . . ?
H4B C4 H4C 109.5 . . ?
C58 C59 C60 123.4(18) . . ?
C58 C59 H59 118.3 . . ?
C60 C59 H59 118.3 . . ?
C48 C49 H49A 109.5 . . ?
C48 C49 H49B 109.5 . . ?
H49A C49 H49B 109.5 . . ?
C48 C49 H49C 109.5 . . ?
H49A C49 H49C 109.5 . . ?
H49B C49 H49C 109.5 . . ?
O7 C48 C50 109.61(16) . . ?
O7 C48 C49 109.56(17) . . ?
C50 C48 C49 111.96(18) . . ?
O7 C48 H48 108.5 . . ?
C50 C48 H48 108.5 . . ?
C49 C48 H48 108.5 . . ?
N4 C47 H47A 109.5 . . ?
N4 C47 H47B 109.5 . . ?
H47A C47 H47B 109.5 . . ?
N4 C47 H47C 109.5 . . ?
H47A C47 H47C 109.5 . . ?
H47B C47 H47C 109.5 . . ?
N4 C46 H46A 109.5 . . ?
N4 C46 H46B 109.5 . . ?
H46A C46 H46B 109.5 . . ?
N4 C46 H46C 109.5 . . ?
H46A C46 H46C 109.5 . . ?
H46B C46 H46C 109.5 . . ?
N4 C45 C44 110.71(15) . . ?
N4 C45 H45A 109.5 . . ?
C44 C45 H45A 109.5 . . ?
N4 C45 H45B 109.5 . . ?
C44 C45 H45B 109.5 . . ?
H45A C45 H45B 108.1 . . ?
N3 C44 C45 107.55(15) . . ?
N3 C44 H44A 110.2 . . ?
C45 C44 H44A 110.2 . . ?
N3 C44 H44B 110.2 . . ?
C45 C44 H44B 110.2 . . ?
H44A C44 H44B 108.5 . . ?
N3 C43 C35 125.75(17) . . ?
N3 C43 H43 117.1 . . ?
C35 C43 H43 117.1 . . ?
C39 C42 H42A 109.5 . . ?
C39 C42 H42B 109.5 . . ?
H42A C42 H42B 109.5 . . ?
C39 C42 H42C 109.5 . . ?
H42A C42 H42C 109.5 . . ?
H42B C42 H42C 109.5 . . ?
C39 C41 H41A 109.5 . . ?
C39 C41 H41B 109.5 . . ?
H41A C41 H41B 109.5 . . ?
C39 C41 H41C 109.5 . . ?
H41A C41 H41C 109.5 . . ?
H41B C41 H41C 109.5 . . ?
C39 C40 H40A 109.5 . . ?
C39 C40 H40B 109.5 . . ?
H40A C40 H40B 109.5 . . ?
C39 C40 H40C 109.5 . . ?
H40A C40 H40C 109.5 . . ?
H40B C40 H40C 109.5 . . ?
C6 C5 C10 116.69(17) . . ?
C6 C5 C1 120.13(18) . . ?
C10 C5 C1 123.15(18) . . ?
C36 O5 Ti2 138.73(12) . . ?
C5 C6 C7 122.09(18) . . ?
C5 C6 H6 119.0 . . ?
C7 C6 H6 119.0 . . ?
C51 O6 Ti2 144.31(13) . . ?
C6 C7 C8 120.19(17) . . ?
C6 C7 C15 116.29(17) . . ?
C8 C7 C15 123.52(16) . . ?
C59 C60 C61 93.3(14) . . ?
C59 C60 H60A 113.1 . . ?
C61 C60 H60A 113.1 . . ?
C59 C60 H60B 113.1 . . ?
C61 C60 H60B 113.1 . . ?
H60A C60 H60B 110.4 . . ?
C48 O7 Ti2 133.53(12) . . ?
O1 C8 C7 120.94(16) . . ?
O1 C8 C9 120.61(17) . . ?
C7 C8 C9 118.44(16) . . ?
C54 O8 Ti2 147.25(12) . . ?
C10 C9 C8 118.10(17) . . ?
C10 C9 C11 120.88(16) . . ?
C8 C9 C11 121.01(16) . . ?
C9 C10 C5 124.22(17) . . ?
C9 C10 H10 117.9 . . ?
C5 C10 H10 117.9 . . ?
C13 C11 C12 110.22(18) . . ?
C13 C11 C14 106.98(16) . . ?
C12 C11 C14 107.41(17) . . ?
C13 C11 C9 110.04(16) . . ?
C12 C11 C9 110.07(16) . . ?
C14 C11 C9 112.04(16) . . ?
C11 C12 H12A 109.5 . . ?
C11 C12 H12B 109.5 . . ?
H12A C12 H12B 109.5 . . ?
C11 C12 H12C 109.5 . . ?
H12A C12 H12C 109.5 . . ?
H12B C12 H12C 109.5 . . ?
C11 C13 H13A 109.5 . . ?
C11 C13 H13B 109.5 . . ?
H13A C13 H13B 109.5 . . ?
C11 C13 H13C 109.5 . . ?
H13A C13 H13C 109.5 . . ?
H13B C13 H13C 109.5 . . ?
C11 C14 H14A 109.5 . . ?
C11 C14 H14B 109.5 . . ?
H14A C14 H14B 109.5 . . ?
C11 C14 H14C 109.5 . . ?
H14A C14 H14C 109.5 . . ?
H14B C14 H14C 109.5 . . ?
N1 C16 C17 107.10(15) . . ?
N1 C16 H16A 110.3 . . ?
C17 C16 H16A 110.3 . . ?
N1 C16 H16B 110.3 . . ?
C17 C16 H16B 110.3 . . ?
H16A C16 H16B 108.5 . . ?
N1 C15 C7 125.20(17) . . ?
N1 C15 H15 117.4 . . ?
C7 C15 H15 117.4 . . ?
N2 C17 C16 110.85(15) . . ?
N2 C17 H17A 109.5 . . ?
C16 C17 H17A 109.5 . . ?
N2 C17 H17B 109.5 . . ?
C16 C17 H17B 109.5 . . ?
H17A C17 H17B 108.1 . . ?
N2 C18 H18A 109.5 . . ?
N2 C18 H18B 109.5 . . ?
H18A C18 H18B 109.5 . . ?
N2 C18 H18C 109.5 . . ?
H18A C18 H18C 109.5 . . ?
H18B C18 H18C 109.5 . . ?
N2 C19 H19A 109.5 . . ?
N2 C19 H19B 109.5 . . ?
H19A C19 H19B 109.5 . . ?
N2 C19 H19C 109.5 . . ?
H19A C19 H19C 109.5 . . ?
H19B C19 H19C 109.5 . . ?
C20 C22 H22A 109.5 . . ?
C20 C22 H22B 109.5 . . ?
H22A C22 H22B 109.5 . . ?
C20 C22 H22C 109.5 . . ?
H22A C22 H22C 109.5 . . ?
H22B C22 H22C 109.5 . . ?
C31 C29 C33 109.16(19) . . ?
C31 C29 C32 109.1(2) . . ?
C33 C29 C32 112.16(17) . . ?
C31 C29 C30 108.7(2) . . ?
C33 C29 C30 110.22(19) . . ?
C32 C29 C30 107.38(19) . . ?
C26 C28 H28A 109.5 . . ?
C26 C28 H28B 109.5 . . ?
H28A C28 H28B 109.5 . . ?
C26 C28 H28C 109.5 . . ?
H28A C28 H28C 109.5 . . ?
H28B C28 H28C 109.5 . . ?
C26 C27 H27A 109.5 . . ?
C26 C27 H27B 109.5 . . ?
H27A C27 H27B 109.5 . . ?
C26 C27 H27C 109.5 . . ?
H27A C27 H27C 109.5 . . ?
H27B C27 H27C 109.5 . . ?
O4 C26 C28 110.24(17) . . ?
O4 C26 C27 110.59(18) . . ?
C28 C26 C27 111.29(18) . . ?
O4 C26 H26 108.2 . . ?
C28 C26 H26 108.2 . . ?
C27 C26 H26 108.2 . . ?
C23 C25 H25A 109.5 . . ?
C23 C25 H25B 109.5 . . ?
H25A C25 H25B 109.5 . . ?
C23 C25 H25C 109.5 . . ?
H25A C25 H25C 109.5 . . ?
H25B C25 H25C 109.5 . . ?
C23 C24 H24A 109.5 . . ?
C23 C24 H24B 109.5 . . ?
H24A C24 H24B 109.5 . . ?
C23 C24 H24C 109.5 . . ?
H24A C24 H24C 109.5 . . ?
H24B C24 H24C 109.5 . . ?
O2 C23 C25 111.10(16) . . ?
O2 C23 C24 108.92(16) . . ?
C25 C23 C24 111.00(18) . . ?
O2 C23 H23 108.6 . . ?
C25 C23 H23 108.6 . . ?
C24 C23 H23 108.6 . . ?
C20 C21 H21A 109.5 . . ?
C20 C21 H21B 109.5 . . ?
H21A C21 H21B 109.5 . . ?
C20 C21 H21C 109.5 . . ?
H21A C21 H21C 109.5 . . ?
H21B C21 H21C 109.5 . . ?
O3 C20 C21 109.82(16) . . ?
O3 C20 C22 109.30(17) . . ?
C21 C20 C22 111.76(18) . . ?
O3 C20 H20 108.6 . . ?
C21 C20 H20 108.6 . . ?
C22 C20 H20 108.6 . . ?

loop_
_geom_bond_atom_site_label_1
_geom_bond_atom_site_label_2
_geom_bond_distance
_geom_bond_site_symmetry_2
_geom_bond_publ_flag
Ti2 O7 1.8435(14) . ?
Ti2 O8 1.8605(14) . ?
Ti2 O6 1.8714(14) . ?
Ti2 O5 1.9230(13) . ?
Ti2 N3 2.2118(16) . ?
Ti2 N4 2.3183(16) . ?
Ti1 O3 1.8418(14) . ?
Ti1 O2 1.8650(14) . ?
Ti1 O4 1.8702(14) . ?
Ti1 O1 1.9223(13) . ?
Ti1 N1 2.2140(16) . ?
Ti1 N2 2.3243(15) . ?
O1 C8 1.322(2) . ?
N1 C15 1.285(2) . ?
N1 C16 1.470(2) . ?
C1 C4 1.534(3) . ?
C1 C3 1.534(3) . ?
C1 C2 1.534(3) . ?
C1 C5 1.536(3) . ?
O2 C23 1.406(2) . ?
N2 C18 1.478(3) . ?
N2 C19 1.481(3) . ?
N2 C17 1.488(2) . ?
C2 H2A 0.9800 . ?
C2 H2B 0.9800 . ?
C2 H2C 0.9800 . ?
C61 C60 1.82(3) . ?
C61 H61A 0.9800 . ?
C61 H61B 0.9800 . ?
C61 H61C 0.9800 . ?
O3 C20 1.422(2) . ?
N3 C43 1.286(2) . ?
N3 C44 1.469(2) . ?
C3 H3A 0.9800 . ?
C3 H3B 0.9800 . ?
C3 H3C 0.9800 . ?
C58 C59 1.419(13) . ?
C58 C57 1.707(13) . ?
C58 H58A 0.9900 . ?
C58 H58B 0.9900 . ?
C57 H57A 0.9800 . ?
C57 H57B 0.9800 . ?
C57 H57C 0.9800 . ?
C56 C54 1.521(3) . ?
C56 H56A 0.9800 . ?
C56 H56B 0.9800 . ?
C56 H56C 0.9800 . ?
C55 C54 1.525(3) . ?
C55 H55A 0.9800 . ?
C55 H55B 0.9800 . ?
C55 H55C 0.9800 . ?
C54 O8 1.409(2) . ?
C54 H54 1.0000 . ?
C53 C51 1.522(3) . ?
C53 H53A 0.9800 . ?
C53 H53B 0.9800 . ?
C53 H53C 0.9800 . ?
C52 C51 1.524(3) . ?
C52 H52A 0.9800 . ?
C52 H52B 0.9800 . ?
C52 H52C 0.9800 . ?
C51 O6 1.409(2) . ?
C51 H51 1.0000 . ?
C50 C48 1.513(3) . ?
C50 H50A 0.9800 . ?
C50 H50B 0.9800 . ?
C50 H50C 0.9800 . ?
C39 C42 1.535(3) . ?
C39 C40 1.537(3) . ?
C39 C37 1.538(3) . ?
C39 C41 1.539(3) . ?
C38 C37 1.391(3) . ?
C38 C33 1.407(3) . ?
C38 H38 0.9500 . ?
C37 C36 1.432(2) . ?
C36 O5 1.319(2) . ?
C36 C35 1.418(3) . ?
C35 C34 1.408(2) . ?
C35 C43 1.452(3) . ?
C34 C33 1.381(3) . ?
C34 H34 0.9500 . ?
C33 C29 1.536(3) . ?
C32 C29 1.538(3) . ?
C32 H32A 0.9800 . ?
C32 H32B 0.9800 . ?
C32 H32C 0.9800 . ?
C31 C29 1.521(3) . ?
C31 H31A 0.9800 . ?
C31 H31B 0.9800 . ?
C31 H31C 0.9800 . ?
C30 C29 1.545(4) . ?
C30 H30A 0.9800 . ?
C30 H30B 0.9800 . ?
C30 H30C 0.9800 . ?
O4 C26 1.407(2) . ?
N4 C46 1.478(3) . ?
N4 C47 1.480(3) . ?
N4 C45 1.486(2) . ?
C4 H4A 0.9800 . ?
C4 H4B 0.9800 . ?
C4 H4C 0.9800 . ?
C59 C60 1.431(16) . ?
C59 H59 0.9500 . ?
C49 C48 1.519(3) . ?
C49 H49A 0.9800 . ?
C49 H49B 0.9800 . ?
C49 H49C 0.9800 . ?
C48 O7 1.421(2) . ?
C48 H48 1.0000 . ?
C47 H47A 0.9800 . ?
C47 H47B 0.9800 . ?
C47 H47C 0.9800 . ?
C46 H46A 0.9800 . ?
C46 H46B 0.9800 . ?
C46 H46C 0.9800 . ?
C45 C44 1.518(3) . ?
C45 H45A 0.9900 . ?
C45 H45B 0.9900 . ?
C44 H44A 0.9900 . ?
C44 H44B 0.9900 . ?
C43 H43 0.9500 . ?
C42 H42A 0.9800 . ?
C42 H42B 0.9800 . ?
C42 H42C 0.9800 . ?
C41 H41A 0.9800 . ?
C41 H41B 0.9800 . ?
C41 H41C 0.9800 . ?
C40 H40A 0.9800 . ?
C40 H40B 0.9800 . ?
C40 H40C 0.9800 . ?
C5 C6 1.388(3) . ?
C5 C10 1.401(3) . ?
C6 C7 1.403(2) . ?
C6 H6 0.9500 . ?
C7 C8 1.423(3) . ?
C7 C15 1.455(2) . ?
C60 H60A 0.9900 . ?
C60 H60B 0.9900 . ?
C8 C9 1.426(2) . ?
C9 C10 1.395(3) . ?
C9 C11 1.536(3) . ?
C10 H10 0.9500 . ?
C11 C13 1.534(3) . ?
C11 C12 1.534(3) . ?
C11 C14 1.535(3) . ?
C12 H12A 0.9800 . ?
C12 H12B 0.9800 . ?
C12 H12C 0.9800 . ?
C13 H13A 0.9800 . ?
C13 H13B 0.9800 . ?
C13 H13C 0.9800 . ?
C14 H14A 0.9800 . ?
C14 H14B 0.9800 . ?
C14 H14C 0.9800 . ?
C16 C17 1.516(3) . ?
C16 H16A 0.9900 . ?
C16 H16B 0.9900 . ?
C15 H15 0.9500 . ?
C17 H17A 0.9900 . ?
C17 H17B 0.9900 . ?
C18 H18A 0.9800 . ?
C18 H18B 0.9800 . ?
C18 H18C 0.9800 . ?
C19 H19A 0.9800 . ?
C19 H19B 0.9800 . ?
C19 H19C 0.9800 . ?
C22 C20 1.524(3) . ?
C22 H22A 0.9800 . ?
C22 H22B 0.9800 . ?
C22 H22C 0.9800 . ?
C28 C26 1.519(3) . ?
C28 H28A 0.9800 . ?
C28 H28B 0.9800 . ?
C28 H28C 0.9800 . ?
C27 C26 1.520(3) . ?
C27 H27A 0.9800 . ?
C27 H27B 0.9800 . ?
C27 H27C 0.9800 . ?
C26 H26 1.0000 . ?
C25 C23 1.521(3) . ?
C25 H25A 0.9800 . ?
C25 H25B 0.9800 . ?
C25 H25C 0.9800 . ?
C24 C23 1.525(3) . ?
C24 H24A 0.9800 . ?
C24 H24B 0.9800 . ?
C24 H24C 0.9800 . ?
C23 H23 1.0000 . ?
C21 C20 1.519(3) . ?
C21 H21A 0.9800 . ?
C21 H21B 0.9800 . ?
C21 H21C 0.9800 . ?
C20 H20 1.0000 . ?

loop_
_geom_torsion_atom_site_label_1
_geom_torsion_atom_site_label_2
_geom_torsion_atom_site_label_3
_geom_torsion_atom_site_label_4
_geom_torsion
_geom_torsion_site_symmetry_1
_geom_torsion_site_symmetry_2
_geom_torsion_site_symmetry_3
_geom_torsion_site_symmetry_4
_geom_torsion_publ_flag
O3 Ti1 O2 C23 169.2(2) . . . . ?
O4 Ti1 O2 C23 -60.3(4) . . . . ?
O1 Ti1 O2 C23 61.0(2) . . . . ?
N1 Ti1 O2 C23 -22.0(2) . . . . ?
N2 Ti1 O2 C23 -97.8(2) . . . . ?
O2 Ti1 O3 C20 172.53(17) . . . . ?
O4 Ti1 O3 C20 1.23(18) . . . . ?
O1 Ti1 O3 C20 -93.06(17) . . . . ?
N1 Ti1 O3 C20 89.6(4) . . . . ?
N2 Ti1 O3 C20 84.91(17) . . . . ?
C33 C38 C37 C36 -1.6(3) . . . . ?
C33 C38 C37 C39 179.54(18) . . . . ?
C42 C39 C37 C38 -6.9(3) . . . . ?
C40 C39 C37 C38 112.3(2) . . . . ?
C41 C39 C37 C38 -126.32(19) . . . . ?
C42 C39 C37 C36 174.29(17) . . . . ?
C40 C39 C37 C36 -66.5(2) . . . . ?
C41 C39 C37 C36 54.9(2) . . . . ?
C38 C37 C36 O5 -175.69(17) . . . . ?
C39 C37 C36 O5 3.1(3) . . . . ?
C38 C37 C36 C35 5.1(3) . . . . ?
C39 C37 C36 C35 -176.05(16) . . . . ?
O5 C36 C35 C34 176.23(17) . . . . ?
C37 C36 C35 C34 -4.6(3) . . . . ?
O5 C36 C35 C43 -3.8(3) . . . . ?
C37 C36 C35 C43 175.35(17) . . . . ?
C36 C35 C34 C33 0.3(3) . . . . ?
C43 C35 C34 C33 -179.60(18) . . . . ?
C35 C34 C33 C38 3.2(3) . . . . ?
C35 C34 C33 C29 -175.59(19) . . . . ?
C37 C38 C33 C34 -2.5(3) . . . . ?
C37 C38 C33 C29 176.27(19) . . . . ?
O3 Ti1 O4 C26 -146.3(2) . . . . ?
O2 Ti1 O4 C26 83.3(4) . . . . ?
O1 Ti1 O4 C26 -38.0(2) . . . . ?
N1 Ti1 O4 C26 45.0(2) . . . . ?
N2 Ti1 O4 C26 121.1(2) . . . . ?
C57 C58 C59 C60 174.1(10) . . . . ?
C46 N4 C45 C44 -76.7(2) . . . . ?
C47 N4 C45 C44 166.04(17) . . . . ?
Ti2 N4 C45 C44 46.67(18) . . . . ?
C43 N3 C44 C45 -141.68(17) . . . . ?
Ti2 N3 C44 C45 33.38(19) . . . . ?
N4 C45 C44 N3 -53.6(2) . . . . ?
C44 N3 C43 C35 -179.12(17) . . . . ?
Ti2 N3 C43 C35 6.4(3) . . . . ?
C34 C35 C43 N3 -177.41(18) . . . . ?
C36 C35 C43 N3 2.7(3) . . . . ?
C4 C1 C5 C6 -62.7(3) . . . . ?
C3 C1 C5 C6 177.79(19) . . . . ?
C2 C1 C5 C6 56.9(3) . . . . ?
C4 C1 C5 C10 115.1(2) . . . . ?
C3 C1 C5 C10 -4.5(3) . . . . ?
C2 C1 C5 C10 -125.3(2) . . . . ?
C35 C36 O5 Ti2 -6.5(3) . . . . ?
C37 C36 O5 Ti2 174.37(14) . . . . ?
C10 C5 C6 C7 -3.2(3) . . . . ?
C1 C5 C6 C7 174.67(18) . . . . ?
C53 C51 O6 Ti2 -88.2(3) . . . . ?
C52 C51 O6 Ti2 149.36(18) . . . . ?
O7 Ti2 O6 C51 145.7(2) . . . . ?
O8 Ti2 O6 C51 -85.6(4) . . . . ?
O5 Ti2 O6 C51 37.5(2) . . . . ?
N3 Ti2 O6 C51 -45.6(2) . . . . ?
N4 Ti2 O6 C51 -121.8(2) . . . . ?
C5 C6 C7 C8 -0.3(3) . . . . ?
C5 C6 C7 C15 179.91(18) . . . . ?
C58 C59 C60 C61 -30.4(16) . . . . ?
C50 C48 O7 Ti2 -82.2(2) . . . . ?
C49 C48 O7 Ti2 154.61(14) . . . . ?
O8 Ti2 O7 C48 -176.02(17) . . . . ?
O6 Ti2 O7 C48 -4.41(18) . . . . ?
O5 Ti2 O7 C48 89.60(17) . . . . ?
N3 Ti2 O7 C48 -89.1(4) . . . . ?
N4 Ti2 O7 C48 -88.18(17) . . . . ?
Ti1 O1 C8 C7 11.1(3) . . . . ?
Ti1 O1 C8 C9 -169.86(14) . . . . ?
C6 C7 C8 O1 -176.19(17) . . . . ?
C15 C7 C8 O1 3.6(3) . . . . ?
C6 C7 C8 C9 4.7(3) . . . . ?
C15 C7 C8 C9 -175.44(17) . . . . ?
C56 C54 O8 Ti2 -170.86(18) . . . . ?
C55 C54 O8 Ti2 66.4(3) . . . . ?
O7 Ti2 O8 C54 -170.1(2) . . . . ?
O6 Ti2 O8 C54 61.2(4) . . . . ?
O5 Ti2 O8 C54 -61.9(2) . . . . ?
N3 Ti2 O8 C54 21.2(2) . . . . ?
N4 Ti2 O8 C54 97.2(2) . . . . ?
O1 C8 C9 C10 175.39(17) . . . . ?
C7 C8 C9 C10 -5.5(3) . . . . ?
O1 C8 C9 C11 -3.2(3) . . . . ?
C7 C8 C9 C11 175.84(17) . . . . ?
C8 C9 C10 C5 2.1(3) . . . . ?
C11 C9 C10 C5 -179.28(18) . . . . ?
C6 C5 C10 C9 2.3(3) . . . . ?
C1 C5 C10 C9 -175.52(18) . . . . ?
C10 C9 C11 C13 125.98(19) . . . . ?
C8 C9 C11 C13 -55.4(2) . . . . ?
C10 C9 C11 C12 -112.4(2) . . . . ?
C8 C9 C11 C12 66.2(2) . . . . ?
C10 C9 C11 C14 7.1(3) . . . . ?
C8 C9 C11 C14 -174.34(17) . . . . ?
C15 N1 C16 C17 139.96(17) . . . . ?
Ti1 N1 C16 C17 -34.81(18) . . . . ?
C16 N1 C15 C7 -179.66(17) . . . . ?
Ti1 N1 C15 C7 -5.5(3) . . . . ?
C6 C7 C15 N1 175.00(18) . . . . ?
C8 C7 C15 N1 -4.8(3) . . . . ?
C18 N2 C17 C16 76.99(19) . . . . ?
C19 N2 C17 C16 -165.45(16) . . . . ?
Ti1 N2 C17 C16 -46.39(17) . . . . ?
N1 C16 C17 N2 54.2(2) . . . . ?
C34 C33 C29 C31 120.1(3) . . . . ?
C38 C33 C29 C31 -58.7(3) . . . . ?
C34 C33 C29 C32 -1.0(3) . . . . ?
C38 C33 C29 C32 -179.77(19) . . . . ?
C34 C33 C29 C30 -120.6(2) . . . . ?
C38 C33 C29 C30 60.7(3) . . . . ?
Ti1 O4 C26 C28 -147.23(18) . . . . ?
Ti1 O4 C26 C27 89.3(3) . . . . ?
Ti1 O2 C23 C25 -66.5(3) . . . . ?
Ti1 O2 C23 C24 170.90(18) . . . . ?
Ti1 O3 C20 C21 86.8(2) . . . . ?
Ti1 O3 C20 C22 -150.25(15) . . . . ?
